data_4113217
loop_
_publ_author_name
'Mark R. Sambrook'
'Paul D. Beer'
'James A. Wisner'
'Rowena L. Paul'
'Andrew R. Cowley'

_publ_section_title
;
 Anion-Templated Assembly of a [2]Catenane
;
_journal_name_full 'Journal of the American Chemical Society'
_journal_page_first 15364
_journal_page_last 15365
_journal_paper_doi 10.1021/ja045080b
_journal_volume 126
_journal_year 2004
_chemical_compound_source
;
synthesis as described
;
_chemical_formula_moiety ' C32 H38 N2 O9, C32 H38 N3 O8, Cl '
_chemical_formula_sum 'C64 H76 Cl N5 O17'
_chemical_formula_weight 1222.78
_chemical_name_systematic
; 
? 
;
_space_group_IT_number 2
_symmetry_cell_setting triclinic
_symmetry_space_group_name_Hall '-P 1'
_symmetry_space_group_name_H-M 'P -1'
_atom_sites_solution_hydrogens geom
_atom_sites_solution_primary direct
_cell_angle_alpha 64.4415(5)
_cell_angle_beta 90.0332(6)
_cell_angle_gamma 78.4160(11)
_cell_formula_units_Z 2
_cell_length_a 10.9113(2)
_cell_length_b 17.3319(2)
_cell_length_c 19.6884(4)
_cell_measurement_reflns_used 12793
_cell_measurement_temperature 150
_cell_measurement_theta_max 27
_cell_measurement_theta_min 5
_cell_volume 3274.52(10)
_computing_cell_refinement
; 
KappaCCD software 'DENZO' (Otwinowski & Minor, 1996) 
;
_computing_data_collection
; 
KappaCCD software 'Collect' (Nonius, 2000) 
;
_computing_data_reduction
; 
KappaCCD software 'DENZO' (Otwinowski & Minor, 1996) 
;
_computing_publication_material
; 
CRYSTALS (Watkin et al, 2001) 
;
_computing_structure_refinement
; 
CRYSTALS (Watkin et al, 2001) 
;
_computing_structure_solution 'SIR92 (Giacovazzo et al, 1992)'
_diffrn_ambient_temperature 150
_diffrn_measured_fraction_theta_full 0.990
_diffrn_measured_fraction_theta_max 0.990
_diffrn_measurement_device_type
; 
Nonius KappaCCD 
;
_diffrn_measurement_method \w
_diffrn_radiation_monochromator graphite
_diffrn_radiation_type 'Mo K\a'
_diffrn_radiation_wavelength 0.71073
_diffrn_reflns_av_R_equivalents 0.062
_diffrn_reflns_limit_h_max 14
_diffrn_reflns_limit_h_min -13
_diffrn_reflns_limit_k_max 22
_diffrn_reflns_limit_k_min -22
_diffrn_reflns_limit_l_max 25
_diffrn_reflns_limit_l_min -25
_diffrn_reflns_number 45029
_diffrn_reflns_theta_full 27.544
_diffrn_reflns_theta_max 27.544
_diffrn_reflns_theta_min 5.128
_diffrn_standards_decay_% 0.00
_diffrn_standards_interval_count 0
_diffrn_standards_interval_time 0
_diffrn_standards_number 0
_exptl_absorpt_coefficient_mu 0.129
_exptl_absorpt_correction_T_max 0.99
_exptl_absorpt_correction_T_min 0.95
_exptl_absorpt_correction_type multi-scan
_exptl_absorpt_process_details
; 
 Denzo/Scalepack (Otwinowski & Minor, 1996) 
;
_exptl_crystal_colour ' yellow '
_exptl_crystal_density_diffrn 1.240
_exptl_crystal_description ' plate '
_exptl_crystal_F_000 1296
_exptl_crystal_size_max 0.40
_exptl_crystal_size_mid 0.20
_exptl_crystal_size_min 0.06
_refine_diff_density_max 1.48
_refine_diff_density_min -0.63
_refine_ls_extinction_method none
_refine_ls_goodness_of_fit_ref 1.0644
_refine_ls_hydrogen_treatment mixed
_refine_ls_matrix_type full
_refine_ls_number_parameters 790
_refine_ls_number_reflns 6697
_refine_ls_number_restraints 72
_refine_ls_R_factor_all 0.1821
_refine_ls_R_factor_gt 0.1082
_refine_ls_shift/su_max 0.010897
_refine_ls_structure_factor_coef F
_refine_ls_weighting_details
;
 Method, part 1, Chebychev polynomial, (Watkin, 1994, Prince, 1982) 
 [weight] = 1.0/[A~0~*T~0~(x)+A~1~*T~1~(x) ... +A~n-1~]*T~n-1~(x)] 
 where A~i~ are the Chebychev coefficients listed below and x= Fcalc/Fmax 
 Method = Robust Weighting (Prince, 1982) 
 W = [weight] * [1-(deltaF/6*sigmaF)^2^]^2^ 
 A~i~ are: 
 2.61 2.36 1.71 
;
_refine_ls_weighting_scheme calc
_refine_ls_wR_factor_all 0.1448
_refine_ls_wR_factor_gt 0.1181
_refine_ls_wR_factor_ref 0.1181
_reflns_limit_h_max 14
_reflns_limit_h_min -14
_reflns_limit_k_max 22
_reflns_limit_k_min -19
_reflns_limit_l_max 25
_reflns_limit_l_min 0
_reflns_number_gt 6697
_reflns_number_total 14745
_reflns_threshold_expression I>3.00u(I)
_cod_data_source_file ja045080bsi20040816_092003.cif
_cod_data_source_block Compound_1
_cod_original_sg_symbol_H-M 'P -1 '
_cod_original_formula_sum ' C64 H76 Cl1 N5 O17 '
_cod_database_code 4113217

loop_
_symmetry_equiv_pos_as_xyz
x,y,z
-x,-y,-z

loop_
_atom_site_label
_atom_site_type_symbol
_atom_site_fract_x
_atom_site_fract_y
_atom_site_fract_z
_atom_site_U_iso_or_equiv
_atom_site_occupancy
_atom_site_adp_type
_atom_site_refinement_flags_posn
_atom_site_refinement_flags_adp
_atom_site_refinement_flags_occupancy
_atom_site_disorder_assembly
_atom_site_disorder_group
Cl1 Cl 0.09552(12) 0.29901(9) 0.44141(8) 0.0380 1.0000 Uani . . . . .
N1 N 0.2388(4) 0.1342(3) 0.2195(3) 0.0392 1.0000 Uani . . . . .
C1 C 0.1893(5) 0.2211(4) 0.1899(3) 0.0422 1.0000 Uani . . . . .
C2 C 0.1645(5) 0.2624(4) 0.2363(3) 0.0396 1.0000 Uani . . . . .
C3 C 0.1921(5) 0.2125(4) 0.3139(3) 0.0384 1.0000 Uani . . . . .
C4 C 0.2437(4) 0.1233(4) 0.3440(3) 0.0340 1.0000 Uani . . . . .
C5 C 0.2665(5) 0.0858(4) 0.2945(3) 0.0390 1.0000 Uani . . . . .
C6 C 0.2622(6) 0.0905(5) 0.1692(4) 0.0553 1.0000 Uani . . . . .
C7 C 0.1068(6) 0.3578(4) 0.1996(3) 0.0461 1.0000 Uani . . . . .
O1 O 0.0866(6) 0.3977(3) 0.1298(3) 0.0751 1.0000 Uani . . . . .
N2 N 0.0790(4) 0.3987(3) 0.2434(3) 0.0418 1.0000 Uani D U . . .
C8 C 0.0168(5) 0.4913(4) 0.2122(3) 0.0467 1.0000 Uani . . . . .
C9 C 0.0157(5) 0.5251(4) 0.2701(3) 0.0412 1.0000 Uani . . . . .
O2 O 0.1361(4) 0.5431(3) 0.2774(2) 0.0445 1.0000 Uani . . . . .
C10 C 0.1612(5) 0.5620(4) 0.3362(3) 0.0401 1.0000 Uani . . . . .
C11 C 0.2772(5) 0.5834(4) 0.3398(3) 0.0385 1.0000 Uani . . . . .
C12 C 0.3154(5) 0.5971(4) 0.3991(3) 0.0426 1.0000 Uani . . . . .
C13 C 0.2384(5) 0.5891(4) 0.4574(3) 0.0408 1.0000 Uani . . . . .
C14 C 0.1204(5) 0.5730(4) 0.4526(3) 0.0428 1.0000 Uani . . . . .
C15 C 0.0814(5) 0.5608(4) 0.3914(4) 0.0437 1.0000 Uani . . . . .
O3 O 0.2864(4) 0.5985(3) 0.5181(2) 0.0461 1.0000 Uani . . . . .
C16 C 0.2300(5) 0.5601(4) 0.5872(3) 0.0428 1.0000 Uani . . . . .
C17 C 0.3184(6) 0.5536(5) 0.6494(4) 0.0538 1.0000 Uani . . . . .
O4 O 0.2541(4) 0.5313(4) 0.7147(3) 0.0758 1.0000 Uani . . . . .
C18 C 0.3271(7) 0.5259(6) 0.7795(5) 0.0733 1.0000 Uani . . . . .
C19 C 0.4354(7) 0.4530(5) 0.8051(4) 0.0657 1.0000 Uani . . . . .
C20 C 0.5383(6) 0.4455(4) 0.8437(4) 0.0507 1.0000 Uani . . . . .
C21 C 0.6475(6) 0.3698(4) 0.8687(3) 0.0484 1.0000 Uani . . . . .
O5 O 0.6244(4) 0.3099(3) 0.8427(3) 0.0548 1.0000 Uani . . . . .
C22 C 0.7298(6) 0.2416(5) 0.8526(4) 0.0534 1.0000 Uani . . . . .
C23 C 0.7011(6) 0.2003(5) 0.8037(4) 0.0584 1.0000 Uani . . . . .
O6 O 0.6070(4) 0.1509(3) 0.8363(2) 0.0512 1.0000 Uani . . . . .
C24 C 0.5499(5) 0.1246(4) 0.7901(3) 0.0412 1.0000 Uani . . . . .
C25 C 0.4551(6) 0.0810(4) 0.8197(3) 0.0460 1.0000 Uani . . . . .
C26 C 0.3897(6) 0.0541(5) 0.7760(4) 0.0505 1.0000 Uani . . . . .
C27 C 0.4181(5) 0.0702(4) 0.7037(3) 0.0393 1.0000 Uani . . . . .
C28 C 0.5149(5) 0.1128(3) 0.6743(3) 0.0344 1.0000 Uani . . . . .
C29 C 0.5805(5) 0.1396(4) 0.7181(3) 0.0401 1.0000 Uani . . . . .
O7 O 0.3479(4) 0.0421(3) 0.6650(2) 0.0450 1.0000 Uani . . . . .
C30 C 0.3550(5) 0.0755(4) 0.5851(3) 0.0368 1.0000 Uani . . . . .
C31 C 0.2484(5) 0.0509(4) 0.5548(3) 0.0377 1.0000 Uani . . . . .
N3 N 0.2303(4) 0.0988(3) 0.4729(3) 0.0375 1.0000 Uani D U . . .
C32 C 0.2732(5) 0.0632(4) 0.4273(3) 0.0338 1.0000 Uani . . . . .
O8 O 0.3312(4) -0.0130(3) 0.4480(2) 0.0458 1.0000 Uani . . . . .
C33 C 0.1457(7) 0.2287(6) 0.7864(4) 0.0689 1.0000 Uani . . . . .
C34 C 0.2263(6) 0.2690(5) 0.7392(4) 0.0587 1.0000 Uani . . . . .
C35 C 0.2272(5) 0.2741(4) 0.6668(3) 0.0448 1.0000 Uani . . . . .
C36 C 0.1410(5) 0.2373(4) 0.6441(3) 0.0418 1.0000 Uani . . . . .
C37 C 0.0588(5) 0.1958(4) 0.6919(3) 0.0438 1.0000 Uani . . . . .
C38 C 0.0615(6) 0.1906(5) 0.7647(4) 0.0618 1.0000 Uani . . . . .
C39 C 0.3207(5) 0.3173(4) 0.6183(4) 0.0459 1.0000 Uani . . . . .
O9 O 0.3988(4) 0.3450(3) 0.6435(3) 0.0619 1.0000 Uani . . . . .
N4 N 0.3232(5) 0.3230(3) 0.5491(3) 0.0442 1.0000 Uani D U . . .
C40 C 0.4149(6) 0.3623(4) 0.5002(4) 0.0523 1.0000 Uani . . . . .
C41 C 0.3988(5) 0.3657(4) 0.4241(4) 0.0449 1.0000 Uani . . . . .
O10 O 0.4479(4) 0.2781(3) 0.4314(2) 0.0472 1.0000 Uani . . . . .
C42 C 0.4574(5) 0.2705(4) 0.3651(4) 0.0425 1.0000 Uani . . . . .
C43 C 0.4110(6) 0.3387(4) 0.2939(4) 0.0499 1.0000 Uani . . . . .
C44 C 0.4275(7) 0.3243(4) 0.2298(4) 0.0555 1.0000 Uani . . . . .
C45 C 0.4915(7) 0.2442(4) 0.2358(4) 0.0561 1.0000 Uani . . . . .
C46 C 0.5379(6) 0.1753(4) 0.3074(4) 0.0486 1.0000 Uani . . . . .
C47 C 0.5191(5) 0.1887(4) 0.3712(4) 0.0456 1.0000 Uani . . . . .
O11 O 0.5057(6) 0.2355(4) 0.1702(3) 0.0838 1.0000 Uani D U . . .
C48 C 0.5933(18) 0.1694(12) 0.1641(10) 0.085(2) 0.554(9) Uiso D U P 1 1
C49 C 0.5830(14) 0.1854(13) 0.0840(10) 0.087(2) 0.554(9) Uiso D U P 1 1
O12 O 0.4623(11) 0.1878(10) 0.0602(7) 0.086(2) 0.554(9) Uiso D U P 1 1
C50 C 0.4717(15) 0.1828(12) -0.0087(9) 0.086(2) 0.554(9) Uiso D U P 1 1
C51 C 0.3705(13) 0.2497(11) -0.0582(9) 0.086(2) 0.554(9) Uiso D U P 1 1
O13 O 0.2604(10) 0.2272(8) -0.0311(7) 0.0830(17) 0.554(9) Uiso D U P 1 1
C52 C 0.1777(14) 0.3045(10) -0.0688(10) 0.085(2) 0.554(9) Uiso D U P 1 1
C53 C 0.0518(14) 0.2879(12) -0.0510(8) 0.084(2) 0.554(9) Uiso D U P 1 1
O14 O 0.0307(9) 0.2654(8) 0.0258(6) 0.0824(18) 0.554(9) Uiso D U P 1 1
C54 C -0.0984(13) 0.2766(12) 0.0335(9) 0.083(2) 0.554(9) Uiso D U P 1 1
C55 C -0.123(2) 0.2717(10) 0.1103(9) 0.082(2) 0.554(9) Uiso D U P 1 1
C78 C 0.587(2) 0.1566(11) 0.1741(10) 0.072(2) 0.446(9) Uiso D U P 1 2
C79 C 0.5983(15) 0.1586(13) 0.0979(10) 0.070(2) 0.446(9) Uiso D U P 1 2
O42 O 0.4905(11) 0.1436(10) 0.0741(7) 0.066(2) 0.446(9) Uiso D U P 1 2
C80 C 0.4794(16) 0.1419(12) 0.0034(9) 0.072(2) 0.446(9) Uiso D U P 1 2
C81 C 0.3880(14) 0.2161(12) -0.0506(10) 0.079(2) 0.446(9) Uiso D U P 1 2
O43 O 0.2478(15) 0.1995(11) -0.0263(11) 0.096(3) 0.446(9) Uiso D U P 1 2
C82 C 0.1434(18) 0.2776(12) -0.0525(13) 0.093(3) 0.446(9) Uiso D U P 1 2
C83 C 0.0197(17) 0.2516(16) -0.0381(11) 0.088(2) 0.446(9) Uiso D U P 1 2
O44 O 0.0211(11) 0.2012(9) 0.0451(7) 0.074(3) 0.446(9) Uiso D U P 1 2
C84 C -0.1031(15) 0.2450(13) 0.0369(10) 0.075(2) 0.446(9) Uiso D U P 1 2
C85 C -0.128(2) 0.2619(11) 0.1039(9) 0.074(2) 0.446(9) Uiso D U P 1 2
O15 O -0.0849(5) 0.1833(4) 0.1706(3) 0.0688 1.0000 Uani D U . . .
C56 C -0.0920(5) 0.1750(5) 0.2436(3) 0.0468 1.0000 Uani . . . . .
C57 C -0.0411(5) 0.0919(4) 0.3031(4) 0.0449 1.0000 Uani . . . . .
C58 C -0.0419(5) 0.0808(4) 0.3777(3) 0.0376 1.0000 Uani . . . . .
C59 C -0.0933(5) 0.1515(4) 0.3919(3) 0.0384 1.0000 Uani . . . . .
C60 C -0.1437(6) 0.2334(4) 0.3320(4) 0.0486 1.0000 Uani . . . . .
C61 C -0.1419(6) 0.2435(5) 0.2585(4) 0.0524 1.0000 Uani . . . . .
O16 O -0.0911(4) 0.1347(3) 0.4669(2) 0.0422 1.0000 Uani . . . . .
C62 C -0.1826(5) 0.1950(4) 0.4838(4) 0.0466 1.0000 Uani . . . . .
C63 C -0.1720(6) 0.1618(5) 0.5687(4) 0.0485 1.0000 Uani . . . . .
N5 N -0.0649(5) 0.1834(4) 0.5951(3) 0.0433 1.0000 Uani D U . . .
C64 C -0.0371(5) 0.1581(4) 0.6685(3) 0.0445 1.0000 Uani . . . . .
O17 O -0.0904(5) 0.1052(3) 0.7169(3) 0.0602 1.0000 Uani . . . . .
H1 H 0.088(5) 0.376(4) 0.291(3) 0.032(9) 1.0000 Uiso D U . . .
H2 H 0.186(5) 0.150(4) 0.451(3) 0.038(9) 1.0000 Uiso D U . . .
H3 H 0.276(5) 0.314(4) 0.525(3) 0.039(9) 1.0000 Uiso D U . . .
H4 H -0.037(5) 0.223(4) 0.560(3) 0.031(9) 1.0000 Uiso D U . . .
H11 H 0.1703 0.2560 0.1339 0.0490 1.0000 Uiso . . . . .
H31 H 0.1744 0.2412 0.3484 0.0486 1.0000 Uiso . . . . .
H51 H 0.3042 0.0215 0.3149 0.0452 1.0000 Uiso . . . . .
H61 H 0.2370 0.1349 0.1154 0.0697 1.0000 Uiso . . . . .
H62 H 0.3536 0.0624 0.1754 0.0697 1.0000 Uiso . . . . .
H63 H 0.2117 0.0446 0.1828 0.0697 1.0000 Uiso . . . . .
H81 H 0.0623 0.5257 0.1693 0.0525 1.0000 Uiso . . . . .
H82 H -0.0719 0.4989 0.1932 0.0525 1.0000 Uiso . . . . .
H91 H -0.0510 0.5802 0.2537 0.0491 1.0000 Uiso . . . . .
H92 H -0.0014 0.4801 0.3197 0.0491 1.0000 Uiso . . . . .
H111 H 0.3330 0.5888 0.2985 0.0469 1.0000 Uiso . . . . .
H121 H 0.3983 0.6128 0.4007 0.0525 1.0000 Uiso . . . . .
H141 H 0.0633 0.5703 0.4929 0.0522 1.0000 Uiso . . . . .
H151 H -0.0049 0.5509 0.3871 0.0536 1.0000 Uiso . . . . .
H161 H 0.1462 0.5980 0.5845 0.0544 1.0000 Uiso . . . . .
H162 H 0.2194 0.5004 0.5966 0.0544 1.0000 Uiso . . . . .
H171 H 0.3417 0.6112 0.6352 0.0663 1.0000 Uiso . . . . .
H172 H 0.3962 0.5073 0.6585 0.0663 1.0000 Uiso . . . . .
H181 H 0.3564 0.5816 0.7644 0.0913 1.0000 Uiso . . . . .
H182 H 0.2726 0.5177 0.8217 0.0913 1.0000 Uiso . . . . .
H191 H 0.4311 0.4038 0.7921 0.0777 1.0000 Uiso . . . . .
H201 H 0.5437 0.4941 0.8573 0.0608 1.0000 Uiso . . . . .
H211 H 0.6611 0.3404 0.9252 0.0616 1.0000 Uiso . . . . .
H212 H 0.7242 0.3910 0.8476 0.0616 1.0000 Uiso . . . . .
H221 H 0.7449 0.1970 0.9068 0.0706 1.0000 Uiso . . . . .
H222 H 0.8062 0.2663 0.8373 0.0706 1.0000 Uiso . . . . .
H231 H 0.7790 0.1602 0.8013 0.0818 1.0000 Uiso . . . . .
H232 H 0.6686 0.2468 0.7516 0.0818 1.0000 Uiso . . . . .
H251 H 0.4336 0.0689 0.8722 0.0584 1.0000 Uiso . . . . .
H261 H 0.3212 0.0226 0.7976 0.0634 1.0000 Uiso . . . . .
H281 H 0.5373 0.1241 0.6221 0.0416 1.0000 Uiso . . . . .
H291 H 0.6503 0.1699 0.6971 0.0500 1.0000 Uiso . . . . .
H301 H 0.3443 0.1407 0.5615 0.0438 1.0000 Uiso . . . . .
H302 H 0.4378 0.0483 0.5743 0.0438 1.0000 Uiso . . . . .
H311 H 0.1693 0.0660 0.5764 0.0446 1.0000 Uiso . . . . .
H312 H 0.2696 -0.0136 0.5698 0.0446 1.0000 Uiso . . . . .
H331 H 0.1462 0.2260 0.8382 0.0904 1.0000 Uiso . . . . .
H341 H 0.2859 0.2955 0.7564 0.0790 1.0000 Uiso . . . . .
H361 H 0.1396 0.2415 0.5918 0.0528 1.0000 Uiso . . . . .
H381 H 0.0036 0.1599 0.8010 0.0771 1.0000 Uiso . . . . .
H401 H 0.4061 0.4235 0.4943 0.0639 1.0000 Uiso . . . . .
H402 H 0.5009 0.3270 0.5244 0.0639 1.0000 Uiso . . . . .
H411 H 0.4464 0.4074 0.3882 0.0541 1.0000 Uiso . . . . .
H412 H 0.3077 0.3854 0.4048 0.0541 1.0000 Uiso . . . . .
H431 H 0.3662 0.3975 0.2889 0.0565 1.0000 Uiso . . . . .
H441 H 0.3925 0.3726 0.1788 0.0618 1.0000 Uiso . . . . .
H461 H 0.5844 0.1170 0.3122 0.0607 1.0000 Uiso . . . . .
H471 H 0.5501 0.1393 0.4223 0.0515 1.0000 Uiso . . . . .
H481 H 0.6798 0.1709 0.1795 0.1024 0.5537 Uiso . . . 1 1
H482 H 0.5752 0.1110 0.1972 0.1024 0.5537 Uiso . . . 1 1
H491 H 0.6050 0.2428 0.0519 0.1039 0.5537 Uiso . . . 1 1
H492 H 0.6429 0.1371 0.0784 0.1039 0.5537 Uiso . . . 1 1
H501 H 0.5541 0.1937 -0.0284 0.1028 0.5537 Uiso . . . 1 1
H502 H 0.4629 0.1239 -0.0027 0.1028 0.5537 Uiso . . . 1 1
H511 H 0.3749 0.3073 -0.0592 0.1030 0.5537 Uiso . . . 1 1
H512 H 0.3749 0.2542 -0.1104 0.1030 0.5537 Uiso . . . 1 1
H521 H 0.1949 0.3484 -0.0518 0.1020 0.5537 Uiso . . . 1 1
H522 H 0.1840 0.3271 -0.1244 0.1020 0.5537 Uiso . . . 1 1
H531 H -0.0122 0.3421 -0.0839 0.1004 0.5537 Uiso . . . 1 1
H532 H 0.0414 0.2385 -0.0624 0.1004 0.5537 Uiso . . . 1 1
H541 H -0.1433 0.3351 -0.0064 0.0995 0.5537 Uiso . . . 1 1
H542 H -0.1298 0.2293 0.0275 0.0995 0.5537 Uiso . . . 1 1
H551 H -0.0754 0.3101 0.1202 0.0988 0.5537 Uiso . . . 1 1
H552 H -0.2151 0.2936 0.1102 0.0988 0.5537 Uiso . . . 1 1
H781 H 0.6723 0.1502 0.1970 0.0863 0.4463 Uiso . . . 1 2
H782 H 0.5515 0.1052 0.2067 0.0863 0.4463 Uiso . . . 1 2
H791 H 0.6108 0.2174 0.0611 0.0836 0.4463 Uiso . . . 1 2
H792 H 0.6720 0.1121 0.1007 0.0836 0.4463 Uiso . . . 1 2
H801 H 0.5631 0.1422 -0.0173 0.0865 0.4463 Uiso . . . 1 2
H802 H 0.4533 0.0869 0.0109 0.0865 0.4463 Uiso . . . 1 2
H811 H 0.3996 0.2713 -0.0494 0.0946 0.4463 Uiso . . . 1 2
H812 H 0.3977 0.2209 -0.1027 0.0946 0.4463 Uiso . . . 1 2
H821 H 0.1545 0.3128 -0.0249 0.1114 0.4463 Uiso . . . 1 2
H822 H 0.1443 0.3139 -0.1081 0.1114 0.4463 Uiso . . . 1 2
H831 H -0.0505 0.3050 -0.0575 0.1052 0.4463 Uiso . . . 1 2
H832 H 0.0088 0.2142 -0.0636 0.1052 0.4463 Uiso . . . 1 2
H841 H -0.1188 0.3020 -0.0098 0.0900 0.4463 Uiso . . . 1 2
H842 H -0.1597 0.2081 0.0329 0.0900 0.4463 Uiso . . . 1 2
H851 H -0.0832 0.3073 0.1027 0.0892 0.4463 Uiso . . . 1 2
H852 H -0.2206 0.2834 0.1031 0.0892 0.4463 Uiso . . . 1 2
H571 H -0.0046 0.0412 0.2922 0.0600 1.0000 Uiso . . . . .
H581 H -0.0055 0.0222 0.4206 0.0483 1.0000 Uiso . . . . .
H601 H -0.1809 0.2845 0.3422 0.0612 1.0000 Uiso . . . . .
H611 H -0.1780 0.3022 0.2156 0.0614 1.0000 Uiso . . . . .
H621 H -0.1649 0.2550 0.4591 0.0612 1.0000 Uiso . . . . .
H622 H -0.2691 0.1971 0.4652 0.0612 1.0000 Uiso . . . . .
H631 H -0.2506 0.1893 0.5833 0.0691 1.0000 Uiso . . . . .
H632 H -0.1616 0.0967 0.5930 0.0691 1.0000 Uiso . . . . .

loop_
_atom_site_aniso_label
_atom_site_aniso_U_11
_atom_site_aniso_U_22
_atom_site_aniso_U_33
_atom_site_aniso_U_23
_atom_site_aniso_U_13
_atom_site_aniso_U_12
Cl1 0.0352(7) 0.0433(8) 0.0381(7) -0.0203(6) 0.0027(5) -0.0088(5)
N1 0.030(2) 0.049(3) 0.039(3) -0.021(2) 0.0041(18) -0.005(2)
C1 0.035(3) 0.050(4) 0.037(3) -0.014(3) 0.004(2) -0.014(3)
C2 0.043(3) 0.045(3) 0.037(3) -0.019(3) 0.005(2) -0.019(3)
C3 0.039(3) 0.041(3) 0.042(3) -0.021(3) 0.004(2) -0.016(2)
C4 0.027(2) 0.037(3) 0.038(3) -0.014(2) 0.002(2) -0.014(2)
C5 0.032(3) 0.043(3) 0.038(3) -0.015(3) 0.004(2) -0.007(2)
C6 0.059(4) 0.067(4) 0.048(4) -0.036(3) 0.012(3) -0.007(3)
C7 0.059(4) 0.041(3) 0.039(3) -0.015(3) -0.001(3) -0.016(3)
O1 0.138(5) 0.044(3) 0.036(3) -0.012(2) -0.006(3) -0.018(3)
N2 0.049(3) 0.040(3) 0.033(3) -0.011(2) -0.002(2) -0.013(2)
C8 0.045(3) 0.039(3) 0.047(3) -0.010(3) -0.007(3) -0.011(3)
C9 0.039(3) 0.041(3) 0.043(3) -0.017(3) -0.001(2) -0.010(2)
O2 0.046(2) 0.050(2) 0.050(2) -0.027(2) 0.0111(18) -0.0245(19)
C10 0.042(3) 0.032(3) 0.049(3) -0.020(3) 0.006(2) -0.009(2)
C11 0.037(3) 0.035(3) 0.046(3) -0.016(3) 0.009(2) -0.017(2)
C12 0.037(3) 0.042(3) 0.051(3) -0.020(3) 0.009(2) -0.017(2)
C13 0.044(3) 0.033(3) 0.050(3) -0.022(3) 0.005(3) -0.009(2)
C14 0.038(3) 0.040(3) 0.052(4) -0.023(3) 0.012(2) -0.008(2)
C15 0.036(3) 0.046(3) 0.052(4) -0.023(3) 0.007(2) -0.013(2)
O3 0.049(2) 0.056(3) 0.048(2) -0.032(2) 0.0130(18) -0.0234(19)
C16 0.041(3) 0.050(3) 0.045(3) -0.026(3) 0.010(2) -0.014(3)
C17 0.043(3) 0.073(5) 0.050(4) -0.028(3) 0.010(3) -0.020(3)
O4 0.044(2) 0.139(5) 0.052(3) -0.043(3) 0.011(2) -0.036(3)
C18 0.061(4) 0.088(6) 0.079(5) -0.043(5) 0.015(4) -0.019(4)
C19 0.070(5) 0.067(5) 0.057(4) -0.019(4) 0.009(4) -0.027(4)
C20 0.057(4) 0.044(4) 0.051(4) -0.018(3) -0.001(3) -0.019(3)
C21 0.064(4) 0.049(4) 0.041(3) -0.022(3) 0.000(3) -0.027(3)
O5 0.053(2) 0.069(3) 0.065(3) -0.045(3) 0.013(2) -0.025(2)
C22 0.051(4) 0.061(4) 0.065(4) -0.039(4) 0.015(3) -0.020(3)
C23 0.056(4) 0.078(5) 0.071(5) -0.052(4) 0.023(3) -0.033(4)
O6 0.059(3) 0.066(3) 0.046(2) -0.036(2) 0.014(2) -0.025(2)
C24 0.050(3) 0.036(3) 0.042(3) -0.021(3) 0.006(2) -0.011(2)
C25 0.058(3) 0.051(4) 0.037(3) -0.024(3) 0.013(3) -0.019(3)
C26 0.050(3) 0.062(4) 0.046(4) -0.024(3) 0.014(3) -0.027(3)
C27 0.044(3) 0.038(3) 0.038(3) -0.019(3) 0.001(2) -0.011(2)
C28 0.040(3) 0.030(3) 0.034(3) -0.015(2) 0.009(2) -0.008(2)
C29 0.048(3) 0.036(3) 0.041(3) -0.020(3) 0.011(2) -0.013(2)
O7 0.055(2) 0.047(2) 0.036(2) -0.0163(19) 0.0054(17) -0.0234(19)
C30 0.035(3) 0.041(3) 0.033(3) -0.014(2) 0.004(2) -0.011(2)
C31 0.036(3) 0.035(3) 0.040(3) -0.014(2) 0.002(2) -0.011(2)
N3 0.037(2) 0.040(3) 0.033(2) -0.014(2) 0.0003(19) -0.006(2)
C32 0.030(2) 0.036(3) 0.036(3) -0.014(2) 0.001(2) -0.013(2)
O8 0.053(2) 0.036(2) 0.045(2) -0.0153(18) 0.0040(18) -0.0078(19)
C33 0.060(4) 0.116(7) 0.050(4) -0.056(5) 0.002(3) -0.016(4)
C34 0.047(3) 0.086(5) 0.064(5) -0.055(4) 0.001(3) -0.009(3)
C35 0.043(3) 0.044(3) 0.051(4) -0.030(3) -0.011(3) 0.005(3)
C36 0.044(3) 0.048(3) 0.039(3) -0.028(3) 0.002(2) -0.004(3)
C37 0.040(3) 0.052(4) 0.040(3) -0.028(3) -0.001(2) 0.005(3)
C38 0.054(4) 0.089(5) 0.050(4) -0.041(4) 0.013(3) -0.007(4)
C39 0.042(3) 0.035(3) 0.062(4) -0.025(3) -0.005(3) -0.003(2)
O9 0.059(3) 0.068(3) 0.077(3) -0.046(3) -0.007(2) -0.019(2)
N4 0.044(3) 0.043(3) 0.052(3) -0.026(2) -0.006(2) -0.010(2)
C40 0.040(3) 0.043(4) 0.077(5) -0.026(3) 0.004(3) -0.016(3)
C41 0.038(3) 0.034(3) 0.063(4) -0.020(3) 0.004(3) -0.014(2)
O10 0.042(2) 0.039(2) 0.059(3) -0.019(2) 0.0007(18) -0.0102(17)
C42 0.036(3) 0.042(3) 0.054(4) -0.021(3) 0.005(2) -0.019(3)
C43 0.044(3) 0.030(3) 0.067(4) -0.012(3) -0.003(3) -0.011(3)
C44 0.066(4) 0.038(4) 0.050(4) -0.007(3) -0.009(3) -0.015(3)
C45 0.064(4) 0.045(4) 0.061(4) -0.020(3) 0.000(3) -0.023(3)
C46 0.051(3) 0.045(4) 0.057(4) -0.025(3) -0.003(3) -0.016(3)
C47 0.038(3) 0.035(3) 0.056(4) -0.011(3) -0.005(3) -0.011(2)
O11 0.135(5) 0.059(3) 0.060(3) -0.032(3) -0.003(3) -0.015(2)
O15 0.081(3) 0.090(3) 0.045(2) -0.0384(17) 0.002(2) -0.019(3)
C56 0.043(3) 0.068(4) 0.037(3) -0.027(3) 0.002(2) -0.019(3)
C57 0.043(3) 0.055(4) 0.052(4) -0.034(3) 0.011(3) -0.019(3)
C58 0.036(3) 0.041(3) 0.044(3) -0.022(3) 0.007(2) -0.018(2)
C59 0.041(3) 0.048(3) 0.039(3) -0.023(3) 0.014(2) -0.026(3)
C60 0.054(3) 0.054(4) 0.045(4) -0.028(3) 0.010(3) -0.014(3)
C61 0.047(3) 0.057(4) 0.049(4) -0.021(3) 0.007(3) -0.009(3)
O16 0.052(2) 0.044(2) 0.035(2) -0.0198(18) 0.0131(17) -0.0136(18)
C62 0.036(3) 0.060(4) 0.056(4) -0.036(3) 0.008(3) -0.014(3)
C63 0.051(3) 0.068(4) 0.054(4) -0.045(3) 0.024(3) -0.029(3)
N5 0.048(3) 0.055(3) 0.040(3) -0.028(3) 0.014(2) -0.022(2)
C64 0.045(3) 0.052(4) 0.041(3) -0.025(3) 0.020(3) -0.011(3)
O17 0.069(3) 0.074(3) 0.052(3) -0.038(2) 0.021(2) -0.025(3)

loop_
_atom_type_symbol
_atom_type_scat_dispersion_real
_atom_type_scat_dispersion_imag
_atom_type_scat_Cromer_Mann_a1
_atom_type_scat_Cromer_Mann_b1
_atom_type_scat_Cromer_Mann_a2
_atom_type_scat_Cromer_Mann_b2
_atom_type_scat_Cromer_Mann_a3
_atom_type_scat_Cromer_Mann_b3
_atom_type_scat_Cromer_Mann_a4
_atom_type_scat_Cromer_Mann_b4
_atom_type_scat_Cromer_Mann_c
_atom_type_scat_source
'C   ' 0.0020 0.0020 2.3100 20.8439 1.0200 10.2075 1.5886 0.5687 0.8650 51.6512 0.2156 International_Tables_Vol_IV_Table_2.2B
'H   ' 0.0000 0.0000 0.4930 10.5109 0.3229 26.1257 0.1402 3.1424 0.0408 57.7997 0.0030 International_Tables_Vol_IV_Table_2.2B
'Cl  ' 0.1320 0.1590 11.4604 0.0104 7.1964 1.1662 6.2556 18.5194 1.6455 47.7784 -9.5574 International_Tables_Vol_IV_Table_2.2B
'N   ' 0.0040 0.0030 12.2126 0.0057 3.1322 9.8933 2.0125 28.9975 1.1663 0.5826 -11.5290 International_Tables_Vol_IV_Table_2.2B
'O   ' 0.0080 0.0060 3.0485 13.2771 2.2868 5.7011 1.5463 0.3239 0.8670 32.9089 0.2508 International_Tables_Vol_IV_Table_2.2B

loop_
_geom_angle_atom_site_label_1
_geom_angle_atom_site_label_2
_geom_angle_atom_site_label_3
_geom_angle
_geom_angle_publ_flag
C6 N1 C5 119.0(5) yes
C6 N1 C1 120.0(5) yes
C5 N1 C1 121.0(5) yes
H11 C1 C2 119.701 no
H11 C1 N1 119.702 no
C2 C1 N1 120.6(5) yes
C7 C2 C3 124.1(5) yes
C7 C2 C1 117.3(5) yes
C3 C2 C1 118.5(5) yes
H31 C3 C4 119.669 no
H31 C3 C2 119.669 no
C4 C3 C2 120.7(5) yes
C32 C4 C5 117.4(5) yes
C32 C4 C3 124.5(5) yes
C5 C4 C3 118.0(5) yes
H51 C5 N1 119.436 no
H51 C5 C4 119.436 no
N1 C5 C4 121.1(5) yes
H63 C6 H62 109.476 no
H63 C6 H61 109.475 no
H62 C6 H61 109.475 no
H63 C6 N1 109.467 no
H62 C6 N1 109.467 no
H61 C6 N1 109.467 no
N2 C7 O1 121.5(6) yes
N2 C7 C2 118.4(5) yes
O1 C7 C2 120.0(6) yes
H1 N2 C8 111(4) no
H1 N2 C7 127(4) no
C8 N2 C7 122.0(5) yes
H82 C8 H81 109.467 no
H82 C8 C9 108.922 no
H81 C8 C9 108.923 no
H82 C8 N2 108.923 no
H81 C8 N2 108.923 no
C9 C8 N2 111.7(5) yes
H92 C9 H91 109.467 no
H92 C9 O2 109.713 no
H91 C9 O2 109.713 no
H92 C9 C8 109.713 no
H91 C9 C8 109.713 no
O2 C9 C8 108.5(5) yes
C10 O2 C9 117.6(4) yes
C15 C10 C11 118.6(5) yes
C15 C10 O2 125.1(5) yes
C11 C10 O2 116.3(5) yes
H111 C11 C12 119.513 no
H111 C11 C10 119.513 no
C12 C11 C10 121.0(5) yes
H121 C12 C13 120.038 no
H121 C12 C11 120.038 no
C13 C12 C11 119.9(5) yes
O3 C13 C14 123.2(5) yes
O3 C13 C12 116.9(5) yes
C14 C13 C12 119.9(5) yes
H141 C14 C15 120.172 no
H141 C14 C13 120.172 no
C15 C14 C13 119.7(5) yes
H151 C15 C10 119.677 no
H151 C15 C14 119.677 no
C10 C15 C14 120.6(5) yes
C16 O3 C13 115.5(4) yes
H162 C16 H161 109.466 no
H162 C16 C17 110.226 no
H161 C16 C17 110.226 no
H162 C16 O3 110.226 no
H161 C16 O3 110.226 no
C17 C16 O3 106.4(4) yes
H172 C17 H171 109.467 no
H172 C17 O4 110.128 no
H171 C17 O4 110.128 no
H172 C17 C16 110.128 no
H171 C17 C16 110.128 no
O4 C17 C16 106.8(5) yes
C18 O4 C17 113.0(5) yes
H182 C18 H181 109.467 no
H182 C18 C19 109.043 no
H181 C18 C19 109.043 no
H182 C18 O4 109.045 no
H181 C18 O4 109.046 no
C19 C18 O4 111.2(7) yes
H191 C19 C20 116.939 no
H191 C19 C18 116.939 no
C20 C19 C18 126.1(8) yes
H201 C20 C21 117.770 no
H201 C20 C19 117.770 no
C21 C20 C19 124.5(6) yes
H212 C21 H211 109.467 no
H212 C21 O5 109.434 no
H211 C21 O5 109.434 no
H212 C21 C20 109.433 no
H211 C21 C20 109.433 no
O5 C21 C20 109.6(5) yes
C22 O5 C21 114.7(5) yes
H222 C22 H221 109.467 no
H222 C22 C23 109.934 no
H221 C22 C23 109.933 no
H222 C22 O5 109.934 no
H221 C22 O5 109.934 no
C23 C22 O5 107.6(5) yes
H232 C23 H231 109.467 no
H232 C23 O6 109.751 no
H231 C23 O6 109.751 no
H232 C23 C22 109.750 no
H231 C23 C22 109.750 no
O6 C23 C22 108.4(5) yes
C24 O6 C23 115.6(5) yes
C29 C24 C25 119.7(5) yes
C29 C24 O6 124.5(5) yes
C25 C24 O6 115.8(5) yes
H251 C25 C26 120.148 no
H251 C25 C24 120.148 no
C26 C25 C24 119.7(5) yes
H261 C26 C27 119.551 no
H261 C26 C25 119.551 no
C27 C26 C25 120.9(5) yes
O7 C27 C28 123.9(5) yes
O7 C27 C26 116.6(5) yes
C28 C27 C26 119.4(5) yes
H281 C28 C29 120.163 no
H281 C28 C27 120.163 no
C29 C28 C27 119.7(5) yes
H291 C29 C24 119.702 no
H291 C29 C28 119.702 no
C24 C29 C28 120.6(5) yes
C30 O7 C27 117.3(4) yes
H302 C30 H301 109.467 no
H302 C30 C31 110.339 no
H301 C30 C31 110.339 no
H302 C30 O7 110.339 no
H301 C30 O7 110.339 no
C31 C30 O7 106.0(4) yes
H312 C31 H311 109.467 no
H312 C31 N3 109.417 no
H311 C31 N3 109.417 no
H312 C31 C30 109.416 no
H311 C31 C30 109.417 no
N3 C31 C30 109.7(4) yes
H2 N3 C32 115(4) no
H2 N3 C31 122(4) no
C32 N3 C31 123.1(5) yes
O8 C32 N3 125.4(5) yes
O8 C32 C4 119.4(5) yes
N3 C32 C4 115.2(5) yes
H331 C33 C38 119.222 no
H331 C33 C34 119.221 no
C38 C33 C34 121.6(6) yes
H341 C34 C35 119.807 no
H341 C34 C33 119.807 no
C35 C34 C33 120.4(6) yes
C39 C35 C36 123.8(5) yes
C39 C35 C34 117.8(6) yes
C36 C35 C34 118.4(6) yes
H361 C36 C37 119.184 no
H361 C36 C35 119.184 no
C37 C36 C35 121.6(5) yes
C64 C37 C38 118.5(6) yes
C64 C37 C36 122.9(5) yes
C38 C37 C36 118.6(6) yes
H381 C38 C37 120.291 no
H381 C38 C33 120.291 no
C37 C38 C33 119.4(7) yes
N4 C39 O9 120.8(6) yes
N4 C39 C35 118.8(5) yes
O9 C39 C35 120.4(6) yes
H3 N4 C40 107(5) no
H3 N4 C39 131(5) no
C40 N4 C39 121.0(5) yes
H402 C40 H401 109.467 no
H402 C40 C41 108.647 no
H401 C40 C41 108.647 no
H402 C40 N4 108.647 no
H401 C40 N4 108.647 no
C41 C40 N4 112.7(5) yes
H412 C41 H411 109.466 no
H412 C41 O10 109.970 no
H411 C41 O10 109.969 no
H412 C41 C40 109.970 no
H411 C41 C40 109.970 no
O10 C41 C40 107.5(5) yes
C42 O10 C41 115.9(5) yes
C47 C42 C43 119.6(6) yes
C47 C42 O10 116.2(5) yes
C43 C42 O10 124.2(5) yes
H431 C43 C44 120.242 no
H431 C43 C42 120.242 no
C44 C43 C42 119.5(6) yes
H441 C44 C45 119.628 no
H441 C44 C43 119.629 no
C45 C44 C43 120.7(6) yes
O11 C45 C46 122.8(6) yes
O11 C45 C44 117.3(6) yes
C46 C45 C44 119.8(6) yes
H461 C46 C47 120.206 no
H461 C46 C45 120.206 no
C47 C46 C45 119.6(6) yes
H471 C47 C46 119.654 no
H471 C47 C42 119.654 no
C46 C47 C42 120.7(6) yes
C48 O11 C45 123.9(9) yes
C78 O11 C45 118.2(8) yes
H482 C48 H481 109.470 no
H482 C48 C49 110.017 no
H481 C48 C49 110.010 no
H482 C48 O11 110.016 no
H481 C48 O11 110.010 no
C49 C48 O11 107.3(11) yes
H492 C49 H491 109.469 no
H492 C49 O12 109.039 no
H491 C49 O12 109.047 no
H492 C49 C48 109.049 no
H491 C49 C48 109.048 no
O12 C49 C48 111.2(12) yes
C50 O12 C49 105.4(12) yes
H502 C50 H501 109.477 no
H502 C50 C51 110.647 no
H501 C50 C51 110.636 no
H502 C50 O12 110.646 no
H501 C50 O12 110.639 no
C51 C50 O12 104.7(11) yes
H512 C51 H511 109.460 no
H512 C51 O13 109.925 no
H511 C51 O13 109.926 no
H512 C51 C50 109.937 no
H511 C51 C50 109.943 no
O13 C51 C50 107.6(11) yes
C52 O13 C51 100.8(11) yes
H522 C52 H521 109.458 no
H522 C52 C53 110.152 no
H521 C52 C53 110.150 no
H522 C52 O13 110.150 no
H521 C52 O13 110.146 no
C53 C52 O13 106.8(11) yes
H532 C53 H531 109.473 no
H532 C53 O14 108.485 no
H531 C53 O14 108.476 no
H532 C53 C52 108.472 no
H531 C53 C52 108.468 no
O14 C53 C52 113.4(11) yes
C54 O14 C53 110.0(11) yes
H542 C54 H541 109.465 no
H542 C54 C55 109.310 no
H541 C54 C55 109.303 no
H542 C54 O14 109.312 no
H541 C54 O14 109.306 no
C55 C54 O14 110.1(12) yes
H552 C55 H551 109.461 no
H552 C55 O15 108.627 no
H551 C55 O15 108.639 no
H552 C55 C54 108.631 no
H551 C55 C54 108.641 no
O15 C55 C54 112.8(11) yes
H782 C78 H781 109.467 no
H782 C78 C79 108.832 no
H781 C78 C79 108.833 no
H782 C78 O11 108.835 no
H781 C78 O11 108.835 no
C79 C78 O11 112.0(12) yes
H792 C79 H791 109.465 no
H792 C79 O42 109.434 no
H791 C79 O42 109.437 no
H792 C79 C78 109.437 no
H791 C79 C78 109.434 no
O42 C79 C78 109.6(12) yes
C80 O42 C79 120.1(13) yes
H802 C80 H801 109.473 no
H802 C80 C81 108.717 no
H801 C80 C81 108.719 no
H802 C80 O42 108.726 no
H801 C80 O42 108.723 no
C81 C80 O42 112.4(12) yes
H812 C81 H811 109.459 no
H812 C81 O43 110.035 no
H811 C81 O43 110.020 no
H812 C81 C80 110.032 no
H811 C81 C80 110.019 no
O43 C81 C80 107.3(12) yes
C82 O43 C81 116.9(13) yes
H822 C82 H821 109.459 no
H822 C82 C83 109.144 no
H821 C82 C83 109.146 no
H822 C82 O43 109.125 no
H821 C82 O43 109.128 no
C83 C82 O43 110.8(13) yes
H832 C83 H831 109.469 no
H832 C83 O44 110.100 no
H831 C83 O44 110.091 no
H832 C83 C82 110.079 no
H831 C83 C82 110.068 no
O44 C83 C82 107.0(12) yes
C84 O44 C83 87.0(12) yes
H842 C84 H841 109.471 no
H842 C84 C85 109.565 no
H841 C84 C85 109.569 no
H842 C84 O44 109.570 no
H841 C84 O44 109.566 no
C85 C84 O44 109.1(12) yes
H852 C85 H851 109.466 no
H852 C85 O15 109.504 no
H851 C85 O15 109.482 no
H852 C85 C84 109.501 no
H851 C85 C84 109.485 no
O15 C85 C84 109.4(11) yes
C56 O15 C55 116.1(8) yes
C56 O15 C85 125.2(8) yes
C61 C56 C57 120.4(5) yes
C61 C56 O15 122.4(6) yes
C57 C56 O15 117.2(6) yes
H571 C57 C58 120.318 no
H571 C57 C56 120.318 no
C58 C57 C56 119.4(5) yes
H581 C58 C59 120.218 no
H581 C58 C57 120.218 no
C59 C58 C57 119.6(5) yes
O16 C59 C60 124.1(5) yes
O16 C59 C58 115.7(5) yes
C60 C59 C58 120.1(5) yes
H601 C60 C61 120.157 no
H601 C60 C59 120.157 no
C61 C60 C59 119.7(6) yes
H611 C61 C56 119.551 no
H611 C61 C60 119.552 no
C56 C61 C60 120.9(6) yes
C62 O16 C59 115.4(5) yes
H622 C62 H621 109.467 no
H622 C62 C63 109.986 no
H621 C62 C63 109.985 no
H622 C62 O16 109.985 no
H621 C62 O16 109.986 no
C63 C62 O16 107.4(5) yes
H632 C63 H631 109.467 no
H632 C63 N5 108.975 no
H631 C63 N5 108.975 no
H632 C63 C62 108.975 no
H631 C63 C62 108.974 no
N5 C63 C62 111.5(5) yes
H4 N5 C64 125(4) no
H4 N5 C63 112(4) no
C64 N5 C63 120.9(5) yes
O17 C64 N5 120.8(6) yes
O17 C64 C37 120.5(5) yes
N5 C64 C37 118.7(5) yes

loop_
_geom_bond_atom_site_label_1
_geom_bond_atom_site_label_2
_geom_bond_distance
_geom_bond_publ_flag
N1 C6 1.479(8) yes
N1 C5 1.343(7) yes
N1 C1 1.348(8) yes
C1 H11 1.000 no
C1 C2 1.381(8) yes
C2 C7 1.485(9) yes
C2 C3 1.387(8) yes
C3 H31 1.000 no
C3 C4 1.385(8) yes
C4 C32 1.507(8) yes
C4 C5 1.384(8) yes
C5 H51 1.000 no
C6 H63 1.000 no
C6 H62 1.000 no
C6 H61 1.000 no
C7 N2 1.334(8) yes
C7 O1 1.237(7) yes
N2 H1 0.84(5) no
N2 C8 1.458(8) yes
C8 H82 1.000 no
C8 H81 1.000 no
C8 C9 1.488(9) yes
C9 H92 1.000 no
C9 H91 1.000 no
C9 O2 1.430(7) yes
O2 C10 1.372(7) yes
C10 C15 1.389(8) yes
C10 C11 1.398(8) yes
C11 H111 1.000 no
C11 C12 1.366(8) yes
C12 H121 1.000 no
C12 C13 1.398(8) yes
C13 O3 1.390(7) yes
C13 C14 1.383(8) yes
C14 H141 1.000 no
C14 C15 1.391(9) yes
C15 H151 1.000 no
O3 C16 1.434(7) yes
C16 H162 1.000 no
C16 H161 1.000 no
C16 C17 1.511(9) yes
C17 H172 1.000 no
C17 H171 1.000 no
C17 O4 1.406(8) yes
O4 C18 1.461(10) yes
C18 H182 1.000 no
C18 H181 1.000 no
C18 C19 1.447(12) yes
C19 H191 1.000 no
C19 C20 1.308(10) yes
C20 H201 1.000 no
C20 C21 1.482(10) yes
C21 H212 1.000 no
C21 H211 1.000 no
C21 O5 1.403(7) yes
O5 C22 1.420(8) yes
C22 H222 1.000 no
C22 H221 1.000 no
C22 C23 1.491(9) yes
C23 H232 1.000 no
C23 H231 1.000 no
C23 O6 1.441(8) yes
O6 C24 1.376(7) yes
C24 C29 1.381(8) yes
C24 C25 1.384(8) yes
C25 H251 1.000 no
C25 C26 1.396(9) yes
C26 H261 1.000 no
C26 C27 1.376(9) yes
C27 O7 1.370(7) yes
C27 C28 1.392(8) yes
C28 H281 1.000 no
C28 C29 1.397(8) yes
C29 H291 1.000 no
O7 C30 1.431(7) yes
C30 H302 1.000 no
C30 H301 1.000 no
C30 C31 1.520(7) yes
C31 H312 1.000 no
C31 H311 1.000 no
C31 N3 1.451(7) yes
N3 H2 0.84(6) no
N3 C32 1.328(7) yes
C32 O8 1.229(7) yes
C33 H331 1.000 no
C33 C38 1.397(11) yes
C33 C34 1.346(11) yes
C34 H341 1.000 no
C34 C35 1.389(9) yes
C35 C39 1.486(9) yes
C35 C36 1.407(8) yes
C36 H361 1.000 no
C36 C37 1.373(9) yes
C37 C64 1.506(9) yes
C37 C38 1.397(9) yes
C38 H381 1.000 no
C39 N4 1.323(9) yes
C39 O9 1.254(7) yes
N4 H3 0.79(5) no
N4 C40 1.449(8) yes
C40 H402 1.000 no
C40 H401 1.000 no
C40 C41 1.483(10) yes
C41 H412 1.000 no
C41 H411 1.000 no
C41 O10 1.448(7) yes
O10 C42 1.370(7) yes
C42 C47 1.396(9) yes
C42 C43 1.395(9) yes
C43 H431 1.000 no
C43 C44 1.394(10) yes
C44 H441 1.000 no
C44 C45 1.377(10) yes
C45 O11 1.369(9) yes
C45 C46 1.405(9) yes
C46 H461 1.000 no
C46 C47 1.379(9) yes
C47 H471 1.000 no
O11 C48 1.385(15) yes
O11 C78 1.444(15) yes
C48 H482 1.000 no
C48 H481 1.000 no
C48 C49 1.479(16) yes
C49 H492 1.000 no
C49 H491 1.000 no
C49 O12 1.383(14) yes
O12 C50 1.400(14) yes
C50 H502 1.000 no
C50 H501 1.000 no
C50 C51 1.422(16) yes
C51 H512 1.000 no
C51 H511 1.000 no
C51 O13 1.375(15) yes
O13 C52 1.347(14) yes
C52 H522 1.000 no
C52 H521 1.000 no
C52 C53 1.471(15) yes
C53 H532 1.000 no
C53 H531 1.000 no
C53 O14 1.422(14) yes
O14 C54 1.400(14) yes
C54 H542 1.000 no
C54 H541 1.000 no
C54 C55 1.505(16) yes
C55 H552 1.000 no
C55 H551 1.000 no
C55 O15 1.451(14) yes
C78 H782 1.000 no
C78 H781 1.000 no
C78 C79 1.492(16) yes
C79 H792 1.000 no
C79 H791 1.000 no
C79 O42 1.378(15) yes
O42 C80 1.411(15) yes
C80 H802 1.000 no
C80 H801 1.000 no
C80 C81 1.444(16) yes
C81 H812 1.000 no
C81 H811 1.000 no
C81 O43 1.65(2) yes
O43 C82 1.474(16) yes
C82 H822 1.000 no
C82 H821 1.000 no
C82 C83 1.496(17) yes
C83 H832 1.000 no
C83 H831 1.000 no
C83 O44 1.49(2) yes
O44 C84 1.384(15) yes
C84 H842 1.000 no
C84 H841 1.000 no
C84 C85 1.484(16) yes
C85 H852 1.000 no
C85 H851 1.000 no
C85 O15 1.414(15) yes
O15 C56 1.385(7) yes
O15 C56 1.385(7) yes
C56 C61 1.354(9) yes
C56 C57 1.406(9) yes
C57 H571 1.000 no
C57 C58 1.397(8) yes
C58 H581 1.000 no
C58 C59 1.383(8) yes
C59 O16 1.375(7) yes
C59 C60 1.397(9) yes
C60 H601 1.000 no
C60 C61 1.381(9) yes
C61 H611 1.000 no
O16 C62 1.443(7) yes
C62 H622 1.000 no
C62 H621 1.000 no
C62 C63 1.509(9) yes
C63 H632 1.000 no
C63 H631 1.000 no
C63 N5 1.456(8) yes
N5 H4 0.85(5) no
N5 C64 1.331(8) yes
C64 O17 1.245(7) yes

loop_
_geom_hbond_atom_site_label_D
_geom_hbond_atom_site_label_H
_geom_hbond_atom_site_label_A
_geom_hbond_distance_DH
_geom_hbond_distance_HA
_geom_hbond_distance_DA
_geom_hbond_angle_DHA
_geom_hbond_publ_flag
N2 H1 Cl1 0.84(5) 2.67(6) 3.505(5) 174(5) yes
N3 H2 Cl1 0.84(6) 2.50(6) 3.269(5) 153(5) yes
N4 H3 Cl1 0.79(5) 2.68(6) 3.465(5) 173(6) yes
N5 H4 Cl1 0.85(5) 2.72(5) 3.524(5) 160(5) yes
